data_4064154
loop_
_publ_author_name
'Reichmann, Bernhard'
'Drexler, Matthias'
'Weibert, Bernhard'
'Szesni, Normen'
'Strittmatter, Tobias'
'Fischer, Helmut'

_publ_section_title
;
 Amino-Substituted Butatrienes: Unusual \h1Ligands Formed by an Unusual
 Reaction&#x2020;
;
_journal_issue 5
_journal_name_full Organometallics
_journal_page_first 1215
_journal_paper_doi 10.1021/om101163j
_journal_volume 30
_journal_year 2011
_chemical_formula_moiety 'C17 H20 Cr N O6'
_chemical_formula_sum 'C17 H20 Cr N O6'
_chemical_formula_weight 386.34
_chemical_name_systematic
; 
 ? 
;
_space_group_IT_number 2
_symmetry_cell_setting triclinic
_symmetry_space_group_name_Hall '-P 1'
_symmetry_space_group_name_H-M 'P -1'
_atom_sites_solution_hydrogens geom
_atom_sites_solution_primary direct
_atom_sites_solution_secondary difmap
_audit_creation_method SHELXL-97
_cell_angle_alpha 89.59(3)
_cell_angle_beta 72.69(3)
_cell_angle_gamma 66.44(3)
_cell_formula_units_Z 2
_cell_length_a 9.1653(18)
_cell_length_b 9.910(2)
_cell_length_c 11.834(2)
_cell_measurement_reflns_used 3592
_cell_measurement_temperature 100(2)
_cell_measurement_theta_max 29.64
_cell_measurement_theta_min 2.32
_cell_volume 932.9(4)
_computing_cell_refinement 'STOE X-AREA'
_computing_data_collection 'STOE X-AREA'
_computing_data_reduction 'STOE X-RED'
_computing_structure_refinement 'SHELXL-97 (Sheldrick, 1997)'
_computing_structure_solution 'SHELXS-97 (Sheldrick, 1990)'
_diffrn_ambient_temperature 100(2)
_diffrn_detector_area_resol_mean 6.67
_diffrn_measured_fraction_theta_full 0.988
_diffrn_measured_fraction_theta_max 0.988
_diffrn_measurement_device_type 'STOE IPDS 2T'
_diffrn_measurement_method 'rotation method'
_diffrn_radiation_monochromator graphite
_diffrn_radiation_source 'fine-focus sealed tube'
_diffrn_radiation_type MoK\a
_diffrn_radiation_wavelength 0.71073
_diffrn_reflns_av_R_equivalents 0.0696
_diffrn_reflns_av_sigmaI/netI 0.0540
_diffrn_reflns_limit_h_max 12
_diffrn_reflns_limit_h_min -12
_diffrn_reflns_limit_k_max 13
_diffrn_reflns_limit_k_min -12
_diffrn_reflns_limit_l_max 16
_diffrn_reflns_limit_l_min -16
_diffrn_reflns_number 15717
_diffrn_reflns_theta_full 28.95
_diffrn_reflns_theta_max 28.95
_diffrn_reflns_theta_min 3.64
_diffrn_standards_decay_% 0
_exptl_absorpt_coefficient_mu 0.644
_exptl_absorpt_correction_T_max 0.9670
_exptl_absorpt_correction_T_min 0.7431
_exptl_absorpt_correction_type integration
_exptl_crystal_colour yellow
_exptl_crystal_density_diffrn 1.375
_exptl_crystal_density_method 'not measured'
_exptl_crystal_description block
_exptl_crystal_F_000 402
_exptl_crystal_size_max 0.500
_exptl_crystal_size_mid 0.400
_exptl_crystal_size_min 0.300
_refine_diff_density_max 0.641
_refine_diff_density_min -0.692
_refine_diff_density_rms 0.078
_refine_ls_extinction_method none
_refine_ls_goodness_of_fit_ref 1.036
_refine_ls_hydrogen_treatment constr
_refine_ls_matrix_type full
_refine_ls_number_parameters 226
_refine_ls_number_reflns 4878
_refine_ls_number_restraints 0
_refine_ls_restrained_S_all 1.036
_refine_ls_R_factor_all 0.0610
_refine_ls_R_factor_gt 0.0456
_refine_ls_shift/su_max 0.001
_refine_ls_shift/su_mean 0.000
_refine_ls_structure_factor_coef Fsqd
_refine_ls_weighting_details 'calc w=1/[\s^2^(Fo^2^)+(0.0525P)^2^+0.6608P] where P=(Fo^2^+2Fc^2^)/3'
_refine_ls_weighting_scheme calc
_refine_ls_wR_factor_gt 0.1075
_refine_ls_wR_factor_ref 0.1140
_reflns_number_gt 3982
_reflns_number_total 4878
_reflns_threshold_expression >2sigma(I)
_cod_data_source_file om101163j_si_001.cif
_cod_data_source_block brbw05
_cod_original_cell_volume 933.0(3)
_cod_original_sg_symbol_H-M P-1
_cod_database_code 4064154

loop_
_symmetry_equiv_pos_as_xyz
'x, y, z'
'-x, -y, -z'

loop_
_atom_site_label
_atom_site_type_symbol
_atom_site_fract_x
_atom_site_fract_y
_atom_site_fract_z
_atom_site_U_iso_or_equiv
_atom_site_adp_type
_atom_site_occupancy
_atom_site_symmetry_multiplicity
_atom_site_calc_flag
_atom_site_refinement_flags
Cr1 Cr 0.36232(4) 0.37642(4) 0.29022(3) 0.01296(10) Uani 1 1 d .
O1 O 0.3759(2) 0.42519(18) 0.53954(14) 0.0246(3) Uani 1 1 d .
N1 N 0.6358(2) -0.03246(19) 0.25979(16) 0.0174(3) Uani 1 1 d .
C1 C 0.3774(3) 0.4035(2) 0.44441(19) 0.0170(4) Uani 1 1 d .
O2 O 0.4911(2) 0.6128(2) 0.20839(17) 0.0315(4) Uani 1 1 d .
C2 C 0.4451(3) 0.5236(2) 0.23886(19) 0.0198(4) Uani 1 1 d .
O3 O 0.3412(2) 0.3254(2) 0.04376(15) 0.0329(4) Uani 1 1 d .
C3 C 0.3491(3) 0.3455(3) 0.1364(2) 0.0223(4) Uani 1 1 d .
O4 O 0.2124(2) 0.1556(2) 0.37435(18) 0.0354(4) Uani 1 1 d .
C4 C 0.2744(3) 0.2357(2) 0.3418(2) 0.0221(4) Uani 1 1 d .
O5 O 0.0066(2) 0.60809(19) 0.37885(16) 0.0289(4) Uani 1 1 d .
C5 C 0.1436(3) 0.5195(2) 0.34378(19) 0.0196(4) Uani 1 1 d .
O6 O 0.70587(19) 0.08203(16) 0.38008(14) 0.0188(3) Uani 1 1 d .
C6 C 0.6282(2) 0.2106(2) 0.21611(18) 0.0148(4) Uani 1 1 d .
C7 C 0.7430(3) 0.2238(2) 0.12602(19) 0.0166(4) Uani 1 1 d .
C8 C 0.8470(3) 0.2506(2) 0.03432(19) 0.0183(4) Uani 1 1 d .
C9 C 0.8798(3) 0.1960(3) -0.0937(2) 0.0254(5) Uani 1 1 d .
H9A H 1.0003 0.1433 -0.1316 0.031 Uiso 1 1 calc R
H9B H 0.8411 0.2817 -0.1350 0.031 Uiso 1 1 calc R
C10 C 0.7976(3) 0.0946(3) -0.1111(2) 0.0282(5) Uani 1 1 d .
H10A H 0.8255 0.0664 -0.1948 0.042 Uiso 1 1 calc R
H10B H 0.6778 0.1461 -0.0762 0.042 Uiso 1 1 calc R
H10C H 0.8376 0.0074 -0.0732 0.042 Uiso 1 1 calc R
C11 C 0.9398(3) 0.3432(3) 0.0481(2) 0.0236(5) Uani 1 1 d .
H11A H 1.0036 0.3698 -0.0176 0.028 Uiso 1 1 calc R
C12 C 0.9234(3) 0.3901(3) 0.1740(2) 0.0274(5) Uani 1 1 d .
H12A H 0.9867 0.4478 0.1722 0.041 Uiso 1 1 calc R
H12B H 0.9659 0.3036 0.2121 0.041 Uiso 1 1 calc R
H12C H 0.8072 0.4487 0.2179 0.041 Uiso 1 1 calc R
C13 C 0.6613(2) 0.0847(2) 0.28267(18) 0.0157(4) Uani 1 1 d .
C14 C 0.7849(3) 0.1793(2) 0.3965(2) 0.0205(4) Uani 1 1 d .
H14A H 0.7189 0.2800 0.3855 0.025 Uiso 1 1 calc R
H14B H 0.8969 0.1453 0.3390 0.025 Uiso 1 1 calc R
C15 C 0.7934(4) 0.1740(3) 0.5206(2) 0.0344(6) Uani 1 1 d .
H15A H 0.8450 0.2367 0.5348 0.052 Uiso 1 1 calc R
H15B H 0.8588 0.0739 0.5303 0.052 Uiso 1 1 calc R
H15C H 0.6818 0.2081 0.5765 0.052 Uiso 1 1 calc R
C16 C 0.5767(3) -0.0478(3) 0.1606(2) 0.0243(4) Uani 1 1 d .
H16A H 0.5690 0.0345 0.1158 0.036 Uiso 1 1 calc R
H16B H 0.4680 -0.0493 0.1913 0.036 Uiso 1 1 calc R
H16C H 0.6544 -0.1387 0.1097 0.036 Uiso 1 1 calc R
C17 C 0.6541(3) -0.1508(2) 0.3373(2) 0.0274(5) Uani 1 1 d .
H17A H 0.6932 -0.1304 0.3993 0.041 Uiso 1 1 calc R
H17B H 0.7338 -0.2443 0.2909 0.041 Uiso 1 1 calc R
H17C H 0.5473 -0.1549 0.3725 0.041 Uiso 1 1 calc R

loop_
_atom_site_aniso_label
_atom_site_aniso_U_11
_atom_site_aniso_U_22
_atom_site_aniso_U_33
_atom_site_aniso_U_23
_atom_site_aniso_U_13
_atom_site_aniso_U_12
Cr1 0.01092(15) 0.01302(15) 0.01489(15) 0.00270(11) -0.00297(11) -0.00580(12)
O1 0.0302(9) 0.0264(8) 0.0198(8) 0.0036(6) -0.0072(7) -0.0151(7)
N1 0.0155(8) 0.0134(8) 0.0235(9) 0.0023(7) -0.0055(7) -0.0069(7)
C1 0.0156(9) 0.0135(9) 0.0212(10) 0.0043(7) -0.0041(8) -0.0068(8)
O2 0.0335(9) 0.0274(9) 0.0396(10) 0.0149(8) -0.0104(8) -0.0195(8)
C2 0.0167(9) 0.0201(10) 0.0218(10) 0.0055(8) -0.0064(8) -0.0069(8)
O3 0.0274(9) 0.0454(11) 0.0226(9) -0.0026(8) -0.0093(7) -0.0109(8)
C3 0.0148(10) 0.0230(11) 0.0257(11) 0.0013(9) -0.0047(8) -0.0059(9)
O4 0.0341(10) 0.0302(9) 0.0436(11) 0.0025(8) -0.0001(8) -0.0237(8)
C4 0.0182(10) 0.0211(10) 0.0239(11) -0.0020(8) -0.0014(8) -0.0087(9)
O5 0.0166(8) 0.0279(9) 0.0337(9) 0.0000(7) -0.0067(7) -0.0018(7)
C5 0.0178(10) 0.0217(10) 0.0202(10) 0.0039(8) -0.0063(8) -0.0091(9)
O6 0.0218(7) 0.0181(7) 0.0224(7) 0.0069(6) -0.0100(6) -0.0121(6)
C6 0.0140(9) 0.0142(9) 0.0175(9) 0.0020(7) -0.0055(7) -0.0068(7)
C7 0.0144(9) 0.0154(9) 0.0211(9) 0.0020(7) -0.0073(8) -0.0061(8)
C8 0.0134(9) 0.0205(10) 0.0198(10) 0.0043(8) -0.0046(8) -0.0065(8)
C9 0.0190(10) 0.0352(13) 0.0194(10) 0.0028(9) -0.0028(8) -0.0110(10)
C10 0.0257(11) 0.0323(12) 0.0241(11) -0.0033(9) -0.0075(9) -0.0098(10)
C11 0.0210(10) 0.0323(12) 0.0234(11) 0.0094(9) -0.0047(9) -0.0186(10)
C12 0.0267(11) 0.0349(13) 0.0291(12) 0.0060(10) -0.0078(10) -0.0222(11)
C13 0.0107(8) 0.0143(9) 0.0197(9) 0.0006(7) -0.0019(7) -0.0049(7)
C14 0.0223(10) 0.0202(10) 0.0259(11) 0.0063(8) -0.0111(9) -0.0134(9)
C15 0.0430(15) 0.0379(14) 0.0333(13) 0.0072(11) -0.0169(12) -0.0245(13)
C16 0.0244(11) 0.0218(11) 0.0293(11) -0.0016(9) -0.0093(9) -0.0119(9)
C17 0.0308(12) 0.0170(10) 0.0389(13) 0.0097(9) -0.0128(11) -0.0133(10)

loop_
_atom_type_symbol
_atom_type_description
_atom_type_scat_dispersion_real
_atom_type_scat_dispersion_imag
_atom_type_scat_source
C C 0.0033 0.0016 'International Tables Vol C Tables 4.2.6.8 and 6.1.1.4'
H H 0.0000 0.0000 'International Tables Vol C Tables 4.2.6.8 and 6.1.1.4'
Cr Cr 0.3209 0.6236 'International Tables Vol C Tables 4.2.6.8 and 6.1.1.4'
N N 0.0061 0.0033 'International Tables Vol C Tables 4.2.6.8 and 6.1.1.4'
O O 0.0106 0.0060 'International Tables Vol C Tables 4.2.6.8 and 6.1.1.4'

loop_
_geom_angle_atom_site_label_1
_geom_angle_atom_site_label_2
_geom_angle_atom_site_label_3
_geom_angle
C5 Cr1 C4 87.19(10)
C5 Cr1 C3 92.06(10)
C4 Cr1 C3 89.79(10)
C5 Cr1 C1 88.69(10)
C4 Cr1 C1 89.46(9)
C3 Cr1 C1 178.92(10)
C5 Cr1 C2 91.16(9)
C4 Cr1 C2 178.33(10)
C3 Cr1 C2 90.04(10)
C1 Cr1 C2 90.72(9)
C5 Cr1 C6 176.63(8)
C4 Cr1 C6 95.23(9)
C3 Cr1 C6 85.62(9)
C1 Cr1 C6 93.66(9)
C2 Cr1 C6 86.41(9)
C13 N1 C16 122.01(18)
C13 N1 C17 121.85(19)
C16 N1 C17 116.01(17)
O1 C1 Cr1 175.72(19)
O2 C2 Cr1 178.65(19)
O3 C3 Cr1 179.3(2)
O4 C4 Cr1 176.4(2)
O5 C5 Cr1 179.0(2)
C13 O6 C14 118.39(16)
C7 C6 C13 123.17(19)
C7 C6 Cr1 125.45(15)
C13 C6 Cr1 111.37(13)
C6 C7 C8 174.1(2)
C7 C8 C9 123.06(19)
C7 C8 C11 122.7(2)
C9 C8 C11 114.17(18)
C8 C9 C10 115.80(19)
C8 C9 H9A 108.3
C10 C9 H9A 108.3
C8 C9 H9B 108.3
C10 C9 H9B 108.3
H9A C9 H9B 107.4
C9 C10 H10A 109.5
C9 C10 H10B 109.5
H10A C10 H10B 109.5
C9 C10 H10C 109.5
H10A C10 H10C 109.5
H10B C10 H10C 109.5
C12 C11 C8 116.55(18)
C12 C11 H11A 121.7
C8 C11 H11A 121.7
C11 C12 H12A 109.5
C11 C12 H12B 109.5
H12A C12 H12B 109.5
C11 C12 H12C 109.5
H12A C12 H12C 109.5
H12B C12 H12C 109.5
N1 C13 O6 113.08(17)
N1 C13 C6 123.68(18)
O6 C13 C6 122.96(17)
O6 C14 C15 106.97(17)
O6 C14 H14A 110.3
C15 C14 H14A 110.3
O6 C14 H14B 110.3
C15 C14 H14B 110.3
H14A C14 H14B 108.6
C14 C15 H15A 109.5
C14 C15 H15B 109.5
H15A C15 H15B 109.5
C14 C15 H15C 109.5
H15A C15 H15C 109.5
H15B C15 H15C 109.5
N1 C16 H16A 109.5
N1 C16 H16B 109.5
H16A C16 H16B 109.5
N1 C16 H16C 109.5
H16A C16 H16C 109.5
H16B C16 H16C 109.5
N1 C17 H17A 109.5
N1 C17 H17B 109.5
H17A C17 H17B 109.5
N1 C17 H17C 109.5
H17A C17 H17C 109.5
H17B C17 H17C 109.5

loop_
_geom_bond_atom_site_label_1
_geom_bond_atom_site_label_2
_geom_bond_distance
Cr1 C5 1.848(2)
Cr1 C4 1.887(2)
Cr1 C3 1.895(2)
Cr1 C1 1.899(2)
Cr1 C2 1.916(2)
Cr1 C6 2.226(2)
O1 C1 1.143(3)
N1 C13 1.317(2)
N1 C16 1.462(3)
N1 C17 1.471(3)
O2 C2 1.137(3)
O3 C3 1.144(3)
O4 C4 1.153(3)
O5 C5 1.155(3)
O6 C13 1.330(2)
O6 C14 1.461(2)
C6 C7 1.304(3)
C6 C13 1.447(3)
C7 C8 1.319(3)
C8 C9 1.513(3)
C8 C11 1.518(3)
C9 C10 1.524(3)
C9 H9A 0.9700
C9 H9B 0.9700
C10 H10A 0.9600
C10 H10B 0.9600
C10 H10C 0.9600
C11 C12 1.510(3)
C11 H11A 0.9300
C12 H12A 0.9600
C12 H12B 0.9600
C12 H12C 0.9600
C14 C15 1.494(3)
C14 H14A 0.9700
C14 H14B 0.9700
C15 H15A 0.9600
C15 H15B 0.9600
C15 H15C 0.9600
C16 H16A 0.9600
C16 H16B 0.9600
C16 H16C 0.9600
C17 H17A 0.9600
C17 H17B 0.9600
C17 H17C 0.9600
